data_7701282
loop_
_publ_author_name
'Oswald, Iain W. H.'
'Ahn, Hyochul'
'Neilson, James Richmond'

_publ_section_title
;
 Influence of organic cation planarity on structural templating in hybrid
 metal-halides
;
_journal_name_full 'Dalton Transactions'
_journal_paper_doi 10.1039/C9DT03207J
_journal_year 2019
_chemical_formula_sum 'C10 H9 Bi Br2 I4 N2 O'
_chemical_formula_weight 1049.59
_space_group_crystal_system monoclinic
_space_group_IT_number 15
_space_group_name_Hall '-C 2yc'
_space_group_name_H-M_alt 'C 1 2/c 1'
_symmetry_space_group_name_Hall '-C 2yc'
_symmetry_space_group_name_H-M 'C 1 2/c 1'
_atom_sites_solution_hydrogens mixed
_audit_creation_method SHELXL-2017/1
_audit_update_record
;
2019-08-06 deposited with the CCDC.    2019-09-24 downloaded from the CCDC.
;
_cell_angle_alpha 90
_cell_angle_beta 108.266(2)
_cell_angle_gamma 90
_cell_formula_units_Z 4
_cell_length_a 16.8894(12)
_cell_length_b 16.2437(11)
_cell_length_c 7.7193(5)
_cell_measurement_reflns_used 6078
_cell_measurement_temperature 300(2)
_cell_measurement_theta_max 26.53
_cell_measurement_theta_min 2.51
_cell_volume 2011.1(2)
_computing_cell_refinement 'Bruker SAINT'
_computing_data_collection 'APEX3 (Bruker-AXS, 2015)'
_computing_data_reduction 'Bruker SAINT'
_computing_molecular_graphics 'Vesta (K. Momma and F. Izumi, 2011)'
_computing_publication_material 'publCIF (Westrip, 2010)'
_computing_structure_refinement 'SHELXL-2017/1 (Sheldrick, 2017)'
_computing_structure_solution 'SHELXT 2014/5 (Sheldrick, 2014)'
_diffrn_ambient_temperature 300(2)
_diffrn_measured_fraction_theta_full 0.999
_diffrn_measured_fraction_theta_max 0.997
_diffrn_measurement_device_type 'Bruker D8 Quest ECO CMOS'
_diffrn_measurement_method '\f and \w scans'
_diffrn_radiation_monochromator 'HELIOS optics'
_diffrn_radiation_type MoK\a
_diffrn_radiation_wavelength 0.71073
_diffrn_reflns_av_R_equivalents 0.0351
_diffrn_reflns_av_unetI/netI 0.0265
_diffrn_reflns_Laue_measured_fraction_full 0.999
_diffrn_reflns_Laue_measured_fraction_max 0.997
_diffrn_reflns_limit_h_max 21
_diffrn_reflns_limit_h_min -21
_diffrn_reflns_limit_k_max 20
_diffrn_reflns_limit_k_min -20
_diffrn_reflns_limit_l_max 9
_diffrn_reflns_limit_l_min -9
_diffrn_reflns_number 10201
_diffrn_reflns_point_group_measured_fraction_full 0.999
_diffrn_reflns_point_group_measured_fraction_max 0.997
_diffrn_reflns_theta_full 25.242
_diffrn_reflns_theta_max 26.537
_diffrn_reflns_theta_min 2.508
_diffrn_source 'I\ms microfocus tube'
_exptl_absorpt_coefficient_mu 18.878
_exptl_absorpt_correction_T_max 0.7454
_exptl_absorpt_correction_T_min 0.4617
_exptl_absorpt_correction_type multi-scan
_exptl_absorpt_process_details SADABS
_exptl_crystal_colour Orange
_exptl_crystal_density_diffrn 3.467
_exptl_crystal_description Fragment
_exptl_crystal_F_000 1824
_exptl_crystal_size_max 0.11
_exptl_crystal_size_mid 0.06
_exptl_crystal_size_min 0.01
_refine_diff_density_max 1.358
_refine_diff_density_min -1.445
_refine_diff_density_rms 0.160
_refine_ls_extinction_method none
_refine_ls_goodness_of_fit_ref 1.070
_refine_ls_hydrogen_treatment mixed
_refine_ls_matrix_type full
_refine_ls_number_parameters 98
_refine_ls_number_reflns 2095
_refine_ls_number_restraints 1
_refine_ls_restrained_S_all 1.070
_refine_ls_R_factor_all 0.0303
_refine_ls_R_factor_gt 0.0250
_refine_ls_shift/su_max 0.001
_refine_ls_shift/su_mean 0.000
_refine_ls_structure_factor_coef Fsqd
_refine_ls_weighting_details 'w=1/[\s^2^(Fo^2^)+(0.0265P)^2^+8.0203P] where P=(Fo^2^+2Fc^2^)/3'
_refine_ls_weighting_scheme calc
_refine_ls_wR_factor_gt 0.0570
_refine_ls_wR_factor_ref 0.0598
_reflns_Friedel_coverage 0.000
_reflns_number_gt 1887
_reflns_number_total 2095
_reflns_threshold_expression 'I > 2\s(I)'
_cod_data_source_file c9dt03207j2.cif
_cod_data_source_block jrn102_a1_a
_cod_database_code 7701282
_shelx_shelxl_version_number 2017/1
_shelx_space_group_comment
;
The symmetry employed for this shelxl refinement is uniquely defined
by the following loop, which should always be used as a source of
symmetry information in preference to the above space-group names.
They are only intended as comments.
;
_publcif_funding_html
;
;

loop_
_space_group_symop_operation_xyz
'x, y, z'
'-x, y, -z+1/2'
'x+1/2, y+1/2, z'
'-x+1/2, y+1/2, -z+1/2'
'-x, -y, -z'
'x, -y, z-1/2'
'-x+1/2, -y+1/2, -z'
'x+1/2, -y+1/2, z-1/2'

loop_
_atom_site_label
_atom_site_type_symbol
_atom_site_fract_x
_atom_site_fract_y
_atom_site_fract_z
_atom_site_U_iso_or_equiv
_atom_site_adp_type
_atom_site_occupancy
_atom_site_site_symmetry_order
_atom_site_calc_flag
_atom_site_refinement_flags_posn
_atom_site_refinement_flags_adp
_atom_site_refinement_flags_occupancy
Bi1 Bi 0.500000 0.91986(2) 0.750000 0.03140(10) Uani 1 2 d S T P
I1 I 0.60717(2) 0.93344(2) 0.49435(5) 0.03774(11) Uani 1 1 d . . .
I2 I 0.38325(3) 0.79661(2) 0.52703(6) 0.04507(12) Uani 1 1 d . . .
Br1 Br 0.31099(5) 0.56428(4) 0.43143(10) 0.05210(18) Uani 1 1 d . . .
N1 N 0.4272(3) 0.4506(3) 0.6211(7) 0.0357(10) Uani 1 1 d . . .
H1 H 0.453176 0.494432 0.670659 0.043 Uiso 0.5 1 calc R U P
C1 C 0.3547(4) 0.4571(4) 0.4895(8) 0.0386(13) Uani 1 1 d . . .
C2 C 0.3102(4) 0.3894(5) 0.4018(9) 0.0498(16) Uani 1 1 d . . .
H2 H 0.259475 0.395277 0.310000 0.060 Uiso 1 1 calc R U .
C3 C 0.3444(5) 0.3127(5) 0.4567(10) 0.0591(19) Uani 1 1 d . . .
H3 H 0.317121 0.265692 0.399241 0.071 Uiso 1 1 calc R U .
C4 C 0.4188(5) 0.3056(4) 0.5962(10) 0.0517(17) Uani 1 1 d . . .
H4 H 0.440964 0.253969 0.635590 0.062 Uiso 1 1 calc R U .
C5 C 0.4603(4) 0.3768(3) 0.6774(8) 0.0360(12) Uani 1 1 d . . .
O1 O 0.500000 0.6065(4) 0.750000 0.080(3) Uani 1 2 d DS T P
H5 H 0.537(4) 0.653(3) 0.770(13) 0.097 Uiso 1 1 d D U .

loop_
_atom_site_aniso_label
_atom_site_aniso_U_11
_atom_site_aniso_U_22
_atom_site_aniso_U_33
_atom_site_aniso_U_23
_atom_site_aniso_U_13
_atom_site_aniso_U_12
Bi1 0.03609(17) 0.02724(15) 0.03107(16) 0.000 0.01081(12) 0.000
I1 0.0373(2) 0.0394(2) 0.0398(2) 0.00663(15) 0.01687(17) 0.00805(15)
I2 0.0478(2) 0.0344(2) 0.0465(2) -0.00527(16) 0.00536(19) -0.00393(16)
Br1 0.0469(4) 0.0578(4) 0.0452(4) 0.0046(3) 0.0052(3) 0.0108(3)
N1 0.036(3) 0.033(2) 0.039(3) -0.005(2) 0.012(2) -0.004(2)
C1 0.037(3) 0.050(3) 0.031(3) -0.007(3) 0.014(3) -0.008(3)
C2 0.044(4) 0.067(4) 0.041(4) -0.015(3) 0.017(3) -0.010(3)
C3 0.065(5) 0.053(4) 0.065(5) -0.023(4) 0.029(4) -0.019(4)
C4 0.063(4) 0.034(3) 0.064(4) -0.010(3) 0.028(4) -0.014(3)
C5 0.044(3) 0.032(3) 0.038(3) -0.003(2) 0.022(3) 0.001(2)
O1 0.089(6) 0.029(3) 0.125(8) 0.000 0.036(6) 0.000

loop_
_atom_type_symbol
_atom_type_description
_atom_type_scat_dispersion_real
_atom_type_scat_dispersion_imag
_atom_type_scat_source
C C 0.0033 0.0016 'International Tables Vol C Tables 4.2.6.8 and 6.1.1.4'
H H 0.0000 0.0000 'International Tables Vol C Tables 4.2.6.8 and 6.1.1.4'
Bi Bi -4.1077 10.2566 'International Tables Vol C Tables 4.2.6.8 and 6.1.1.4'
I I -0.4742 1.8119 'International Tables Vol C Tables 4.2.6.8 and 6.1.1.4'
N N 0.0061 0.0033 'International Tables Vol C Tables 4.2.6.8 and 6.1.1.4'
O O 0.0106 0.0060 'International Tables Vol C Tables 4.2.6.8 and 6.1.1.4'
Br Br -0.2901 2.4595 'International Tables Vol C Tables 4.2.6.8 and 6.1.1.4'

loop_
_geom_angle_atom_site_label_1
_geom_angle_atom_site_label_2
_geom_angle_atom_site_label_3
_geom_angle
_geom_angle_site_symmetry_1
_geom_angle_site_symmetry_3
I2 Bi1 I2 94.698(19) . 2_656
I2 Bi1 I1 90.163(12) . 2_656
I2 Bi1 I1 95.414(13) 2_656 2_656
I2 Bi1 I1 95.413(13) . .
I2 Bi1 I1 90.161(12) 2_656 .
I1 Bi1 I1 171.775(17) 2_656 .
I2 Bi1 I1 172.932(12) . 6_576
I2 Bi1 I1 90.584(12) 2_656 6_576
I1 Bi1 I1 84.658(11) 2_656 6_576
I1 Bi1 I1 89.254(11) . 6_576
I2 Bi1 I1 90.585(12) . 5_676
I2 Bi1 I1 172.931(12) 2_656 5_676
I1 Bi1 I1 89.254(11) 2_656 5_676
I1 Bi1 I1 84.658(11) . 5_676
I1 Bi1 I1 84.555(16) 6_576 5_676
Bi1 I1 Bi1 95.341(11) . 5_676
C1 N1 C5 120.7(5) . .
C1 N1 H1 119.6 . .
C5 N1 H1 119.6 . .
N1 C1 C2 122.8(6) . .
N1 C1 Br1 116.9(4) . .
C2 C1 Br1 120.3(5) . .
C1 C2 C3 117.1(7) . .
C1 C2 H2 121.5 . .
C3 C2 H2 121.5 . .
C4 C3 C2 120.4(6) . .
C4 C3 H3 119.8 . .
C2 C3 H3 119.8 . .
C3 C4 C5 119.2(6) . .
C3 C4 H4 120.4 . .
C5 C4 H4 120.4 . .
N1 C5 C4 119.8(6) . .
N1 C5 C5 116.2(3) . 2_656
C4 C5 C5 124.0(4) . 2_656

loop_
_geom_bond_atom_site_label_1
_geom_bond_atom_site_label_2
_geom_bond_distance
_geom_bond_site_symmetry_2
Bi1 I2 2.9549(4) .
Bi1 I2 2.9549(4) 2_656
Bi1 I1 3.0754(4) 2_656
Bi1 I1 3.0755(4) .
Bi1 I1 3.2206(4) 6_576
Bi1 I1 3.2206(4) 5_676
Br1 C1 1.890(7) .
N1 C1 1.328(8) .
N1 C5 1.337(7) .
N1 H1 0.8600 .
C1 C2 1.382(9) .
C2 C3 1.383(10) .
C2 H2 0.9300 .
C3 C4 1.379(10) .
C3 H3 0.9300 .
C4 C5 1.395(8) .
C4 H4 0.9300 .
C5 C5 1.453(12) 2_656
O1 H5 0.955(10) .
